data_7035269
loop_
_publ_author_name
'Li, Lu-Lu'
'Han, Hua-Yan'
'Wang, Yong-Hui'
'Tan, Hua-Qiao'
'Zang, Hong-Ying'
'Li, Yang-Guang'

_publ_section_title
;
 Construction of polyoxometalates from dynamic lacunary polyoxotungstate
 building blocks and lanthanide linkers.
;
_journal_issue 25
_journal_name_full 'Dalton transactions (Cambridge, England : 2003)'
_journal_page_first 11429
_journal_page_last 11436
_journal_paper_doi 10.1039/c5dt00686d
_journal_volume 44
_journal_year 2015
_chemical_formula_sum 'C12 H72 La2 Li6 N2 Na4 O100 Sb2 W18'
_chemical_formula_weight 5808.93
_chemical_name_systematic
;
 ?
;
_space_group_crystal_system orthorhombic
_space_group_IT_number 19
_space_group_name_Hall 'P 2ac 2ab'
_space_group_name_H-M_alt 'P 21 21 21'
_symmetry_space_group_name_Hall 'P 2ac 2ab'
_symmetry_space_group_name_H-M 'P 21 21 21'
_atom_sites_solution_hydrogens geom
_audit_creation_method SHELXL-2014
_audit_update_record
;
2015-04-17 deposited with the CCDC.
2015-05-11 downloaded from the CCDC.
;
_cell_angle_alpha 90
_cell_angle_beta 90
_cell_angle_gamma 90
_cell_formula_units_Z 4
_cell_length_a 18.6089(17)
_cell_length_b 24.713(2)
_cell_length_c 25.418(2)
_cell_measurement_reflns_used 59825
_cell_measurement_temperature 298(2)
_cell_measurement_theta_max 25.0275
_cell_measurement_theta_min 2.2987
_cell_volume 11689.3(17)
_computing_structure_refinement 'SHELXL-2014 (Sheldrick, 2014)'
_diffrn_ambient_temperature 298(2)
_diffrn_measured_fraction_theta_full 0.977
_diffrn_measured_fraction_theta_max 0.998
_diffrn_measurement_device_type 'Bruker APEX CCD area-detector'
_diffrn_measurement_method '\w scans'
_diffrn_radiation_type MoK\a
_diffrn_radiation_wavelength 0.71073
_diffrn_reflns_av_R_equivalents 0.1146
_diffrn_reflns_av_unetI/netI 0.1545
_diffrn_reflns_laue_measured_fraction_full 0.977
_diffrn_reflns_laue_measured_fraction_max 0.998
_diffrn_reflns_limit_h_max 22
_diffrn_reflns_limit_h_min -21
_diffrn_reflns_limit_k_max 17
_diffrn_reflns_limit_k_min -29
_diffrn_reflns_limit_l_max 30
_diffrn_reflns_limit_l_min -30
_diffrn_reflns_number 59448
_diffrn_reflns_point_group_measured_fraction_full 0.977
_diffrn_reflns_point_group_measured_fraction_max 0.998
_diffrn_reflns_theta_full 25.242
_diffrn_reflns_theta_max 25.052
_diffrn_reflns_theta_min 1.587
_diffrn_source 'fine-focus sealed tube'
_exptl_absorpt_coefficient_mu 18.916
_exptl_absorpt_correction_T_max 0.103
_exptl_absorpt_correction_T_min 0.084
_exptl_absorpt_correction_type multi-scan
_exptl_absorpt_process_details 'SADABS (Sheldrick, 1996)'
_exptl_crystal_colour colorless
_exptl_crystal_density_diffrn 3.301
_exptl_crystal_description block
_exptl_crystal_F_000 10272
_exptl_crystal_size_max 0.260
_exptl_crystal_size_mid 0.240
_exptl_crystal_size_min 0.220
_platon_squeeze_details
;
;
_refine_diff_density_max 1.466
_refine_diff_density_min -1.373
_refine_diff_density_rms 0.274
_refine_ls_abs_structure_details
;
 Refined as an inversion twin.
;
_refine_ls_abs_structure_Flack 0.454(14)
_refine_ls_extinction_method none
_refine_ls_goodness_of_fit_ref 0.984
_refine_ls_hydrogen_treatment constr
_refine_ls_matrix_type full
_refine_ls_number_parameters 1041
_refine_ls_number_reflns 20667
_refine_ls_number_restraints 258
_refine_ls_restrained_S_all 0.983
_refine_ls_R_factor_all 0.1009
_refine_ls_R_factor_gt 0.0557
_refine_ls_shift/su_max 0.001
_refine_ls_shift/su_mean 0.000
_refine_ls_structure_factor_coef Fsqd
_refine_ls_weighting_details 'w=1/[\s^2^(Fo^2^)+(0.0101P)^2^+9.0000P] where P=(Fo^2^+2Fc^2^)/3'
_refine_ls_weighting_scheme calc
_refine_ls_wR_factor_gt 0.0843
_refine_ls_wR_factor_ref 0.0934
_reflns_Friedel_coverage 0.849
_reflns_friedel_fraction_full 0.977
_reflns_friedel_fraction_max 0.998
_reflns_number_gt 12259
_reflns_number_total 20667
_reflns_threshold_expression 'I > 2\s(I)'
_cod_data_source_file c5dt00686d2.cif
_cod_data_source_block La-1
_cod_depositor_comments 'Adding full bibliography for 7035268--7035272.cif.'
_cod_original_cell_volume 11689.5(19)
_cod_database_code 7035269
_audit_block_doi 10.5517/cc13z4qy
_shelx_space_group_comment
;
The symmetry employed for this shelxl refinement is uniquely defined
by the following loop, which should always be used as a source of
symmetry information in preference to the above space-group names.
They are only intended as comments.
;
_shelx_estimated_absorpt_t_min 0.084
_shelx_estimated_absorpt_t_max 0.103
_shelxl_version_number 2014-3

loop_
_space_group_symop_operation_xyz
'x, y, z'
'-x+1/2, -y, z+1/2'
'-x, y+1/2, -z+1/2'
'x+1/2, -y+1/2, -z'

loop_
_atom_site_label
_atom_site_type_symbol
_atom_site_fract_x
_atom_site_fract_y
_atom_site_fract_z
_atom_site_U_iso_or_equiv
_atom_site_adp_type
_atom_site_occupancy
_atom_site_site_symmetry_order
_atom_site_calc_flag
_atom_site_refinement_flags_posn
_atom_site_refinement_flags_adp
_atom_site_refinement_flags_occupancy
_atom_site_disorder_assembly
_atom_site_disorder_group
W1 W 0.73737(7) 0.24867(6) 1.00844(6) 0.0302(4) Uani 1 1 d . . . . .
W2 W 0.73511(8) 0.35329(6) 1.09052(5) 0.0317(4) Uani 1 1 d . . . . .
W3 W 0.59787(8) 0.33793(6) 1.00990(6) 0.0328(4) Uani 1 1 d . . . . .
W4 W 0.76794(8) 0.38545(7) 0.81147(6) 0.0372(4) Uani 1 1 d . . . . .
W5 W 0.44496(8) 0.07256(7) 1.13359(6) 0.0364(4) Uani 1 1 d . . . . .
W6 W 0.75501(8) 0.26437(6) 0.86686(6) 0.0358(4) Uani 1 1 d . . . . .
W7 W 0.67349(8) 0.47761(6) 1.02391(6) 0.0369(4) Uani 1 1 d . . . . .
W8 W 0.41922(8) 0.09251(6) 0.93392(6) 0.0321(4) Uani 1 1 d . . . . .
W9 W 0.61488(8) 0.35293(7) 0.86666(6) 0.0395(4) Uani 1 1 d . . . . .
W10 W 0.69086(9) 0.05207(7) 0.93974(7) 0.0508(5) Uani 1 1 d . . . . .
W11 W 0.68551(9) 0.49187(6) 0.89418(6) 0.0401(4) Uani 1 1 d . . . . .
W12 W 0.70808(9) 0.03959(8) 1.08245(7) 0.0538(5) Uani 1 1 d . . . . .
W13 W 0.55387(10) -0.00253(8) 0.87416(7) 0.0536(5) Uani 1 1 d . . . . .
W14 W 0.59186(10) -0.02793(8) 1.15721(7) 0.0571(5) Uani 1 1 d . . . . .
W15 W 0.47504(11) -0.11664(8) 0.94741(8) 0.0651(6) Uani 1 1 d . . . . .
W16 W 0.49120(11) -0.12710(8) 1.07786(8) 0.0664(6) Uani 1 1 d . . . . .
W17 W 0.67021(11) -0.08409(8) 0.92947(8) 0.0693(6) Uani 1 1 d . . . . .
W18 W 0.68897(11) -0.09673(8) 1.07300(9) 0.0711(6) Uani 1 1 d . . . . .
Sb1 Sb 0.79025(12) 0.37609(10) 0.95342(9) 0.0282(6) Uani 1 1 d . . . . .
Sb2 Sb 0.54555(14) 0.00714(11) 1.01902(10) 0.0418(7) Uani 1 1 d . . . . .
La1 La 0.57840(11) 0.16576(9) 1.02853(8) 0.0325(6) Uani 1 1 d . . . . .
La2 La 0.84396(13) 0.53872(10) 0.97220(9) 0.0446(7) Uani 1 1 d . . . . .
O1 O 0.5260(12) 0.0316(9) 1.1428(8) 0.044(7) Uani 1 1 d . . . . .
O2 O 0.4831(12) 0.1203(9) 1.0980(8) 0.041(7) Uani 1 1 d . . . . .
O3 O 0.4028(11) 0.0295(9) 1.0896(8) 0.040(7) Uani 1 1 d . . . . .
O4 O 0.6542(14) -0.0855(11) 1.1460(10) 0.066(8) Uani 1 1 d . U . . .
O5 O 0.5238(12) 0.0029(10) 0.8098(8) 0.051(7) Uani 1 1 d . . . . .
O6 O 0.7257(13) 0.0366(9) 1.0076(10) 0.057(8) Uani 1 1 d . . . . .
O7 O 0.4938(13) -0.0559(10) 0.9027(9) 0.056(8) Uani 1 1 d . U . . .
O8 O 0.5789(14) -0.0350(11) 1.2215(11) 0.084(10) Uani 1 1 d . . . . .
O9 O 0.7040(13) -0.0910(9) 0.9986(11) 0.067(9) Uani 1 1 d . . . . .
O10 O 0.7453(13) -0.0368(11) 1.0860(10) 0.070(9) Uani 1 1 d . . . . .
O11 O 0.7438(12) 0.3596(9) 1.1571(8) 0.044(7) Uani 1 1 d . . . . .
O12 O 0.3954(14) -0.1126(10) 1.0814(10) 0.062(8) Uani 1 1 d . U . . .
O13 O 0.3821(13) -0.1053(11) 0.9577(11) 0.073(9) Uani 1 1 d . . . . .
O14 O 0.7859(12) 0.0753(12) 1.1038(10) 0.077(10) Uani 1 1 d . . . . .
O15 O 0.4878(12) -0.0610(8) 1.0163(9) 0.040(6) Uani 1 1 d . . . . .
O16 O 0.7257(14) -0.0248(11) 0.9184(11) 0.085(10) Uani 1 1 d . . . . .
O17 O 0.7800(13) 0.3112(10) 0.8037(9) 0.052(8) Uani 1 1 d . . . . .
O18 O 0.4925(14) -0.1865(11) 1.1157(11) 0.076(9) Uani 1 1 d . U . . .
O19 O 0.4875(13) -0.1613(11) 1.0116(11) 0.069(9) Uani 1 1 d . . . . .
O20 O 0.4960(12) 0.0499(10) 0.9098(9) 0.056(8) Uani 1 1 d . U . . .
O21 O 0.6665(12) 0.0205(11) 1.1527(9) 0.056(8) Uani 1 1 d . U . . .
O22 O 0.6126(10) 0.4102(8) 1.0057(8) 0.033(6) Uani 1 1 d . . . . .
O23 O 0.7505(15) 0.2020(9) 0.8365(9) 0.062(8) Uani 1 1 d . . . . .
O24 O 0.6087(14) -0.0090(10) 0.9555(9) 0.064(8) Uani 1 1 d . . . . .
O25 O 0.6298(12) 0.5276(9) 0.8545(8) 0.041(7) Uani 1 1 d . U . . .
O26 O 0.6432(11) 0.0887(9) 1.0760(9) 0.045(7) Uani 1 1 d . U . . .
O27 O 0.6204(13) -0.0633(10) 0.8652(9) 0.056(8) Uani 1 1 d . . . . .
O28 O 0.5988(13) -0.1291(10) 1.0640(10) 0.061(8) Uani 1 1 d . . . . .
O29 O 0.8416(12) 0.2715(10) 0.8906(9) 0.046(7) Uani 1 1 d . U . . .
O30 O 0.6197(11) -0.0211(9) 1.0702(9) 0.044(7) Uani 1 1 d . . . . .
O31 O 0.6331(13) 0.0478(9) 0.8732(8) 0.046(7) Uani 1 1 d . . . . .
O32 O 0.3815(12) 0.0394(9) 0.9739(8) 0.041(7) Uani 1 1 d . . . . .
O33 O 0.6219(12) 0.4207(9) 0.8920(8) 0.041(7) Uani 1 1 d . . . . .
O34 O 0.5203(11) -0.0742(9) 1.1285(9) 0.041(6) Uani 1 1 d . U . . .
O35 O 0.7908(11) 0.4042(9) 0.7486(8) 0.039(7) Uani 1 1 d . . . . .
O36 O 0.7455(11) 0.4526(8) 0.8455(8) 0.039(7) Uani 1 1 d . . . . .
O37 O 0.6494(10) 0.2833(8) 0.8498(8) 0.026(6) Uani 1 1 d . . . . .
O38 O 0.7574(14) 0.0909(11) 0.9121(10) 0.074(9) Uani 1 1 d . . . . .
O39 O 0.5057(12) 0.3339(10) 1.0268(10) 0.055(8) Uani 1 1 d . U . . .
O40 O 0.6078(11) 0.5028(9) 1.0648(8) 0.044(6) Uani 1 1 d . U . . .
O41 O 0.7433(11) 0.4439(8) 0.9601(8) 0.035(6) Uani 1 1 d . U . . .
O42 O 0.5304(11) 0.3492(10) 0.8373(9) 0.048(7) Uani 1 1 d . . . . .
O43 O 0.6695(11) 0.3764(11) 0.8005(8) 0.046(7) Uani 1 1 d . . . . .
O44 O 0.3364(11) 0.1361(8) 0.9337(8) 0.038(6) Uani 1 1 d . U . . .
O45 O 0.7188(10) 0.1832(8) 1.0287(8) 0.026(6) Uani 1 1 d . . . . .
O46 O 0.7214(11) 0.4282(8) 1.0692(8) 0.037(6) Uani 1 1 d . . . . .
O47 O 0.7501(12) 0.5427(8) 0.9043(8) 0.039(6) Uani 1 1 d . U . . .
O48 O 0.4662(12) 0.1316(9) 0.9777(8) 0.043(7) Uani 1 1 d . . . . .
O49 O 0.6271(9) 0.2633(8) 1.0184(8) 0.032(6) Uani 1 1 d . . . . .
O50 O 0.7361(12) 0.5280(9) 1.0301(8) 0.041(6) Uani 1 1 d . U . . .
O51 O 0.6346(12) 0.5050(9) 0.9576(9) 0.047(7) Uani 1 1 d . . . . .
O52 O 0.5922(10) 0.3284(8) 0.9378(7) 0.028(6) Uani 1 1 d . U . . .
O53 O 0.7223(10) 0.3377(8) 1.0015(7) 0.023(5) Uani 1 1 d . U . . .
O54 O 0.8302(10) 0.2515(9) 1.0016(8) 0.033(6) Uani 1 1 d . . . . .
O55 O 0.7188(11) 0.2473(9) 0.9378(9) 0.044(7) Uani 1 1 d . U . . .
O56 O 0.7475(11) 0.2788(9) 1.0823(7) 0.038(6) Uani 1 1 d . . . . .
O57 O 0.7362(11) 0.3492(9) 0.8913(8) 0.036(6) Uani 1 1 d . U . . .
O58 O 0.6339(10) 0.3464(8) 1.0824(8) 0.025(5) Uani 1 1 d . U . . .
O59 O 0.3606(10) 0.1095(8) 1.1543(7) 0.028(6) Uani 1 1 d . U . . .
O60 O 0.4675(14) -0.1683(10) 0.9005(11) 0.072(9) Uani 1 1 d . . . . .
O61 O 0.6319(12) 0.1032(9) 0.9672(8) 0.045(7) Uani 1 1 d . . . . .
O62 O 0.7212(14) -0.1347(11) 0.8986(11) 0.076(9) Uani 1 1 d . U . . .
O63 O 0.7461(14) -0.1486(10) 1.0911(11) 0.081(9) Uani 1 1 d . U . . .
O64 O 0.5869(14) -0.1206(10) 0.9442(12) 0.077(9) Uani 1 1 d . . . . .
O1W O 0.6075(13) 0.2090(11) 1.1200(9) 0.061(8) Uani 1 1 d . . . . .
O2W O 0.5694(11) 0.2077(9) 0.9322(8) 0.042(7) Uani 1 1 d . . . . .
O3W O 0.4724(11) 0.2297(9) 1.0450(8) 0.036(6) Uani 1 1 d . . . . .
O4W O 0.7647(16) 0.6348(11) 0.9766(11) 0.086(10) Uani 1 1 d . . . . .
O111 O 0.4823(14) 0.1072(11) 1.2058(10) 0.065(9) Uani 1 1 d D U . . .
O112 O 0.4903(16) 0.1041(11) 1.2914(10) 0.079(10) Uani 1 1 d D U . . .
N111 N 0.4138(11) 0.0150(9) 1.2004(8) 0.040(7) Uani 1 1 d G U . . .
C1 C 0.4334(12) 0.0338(8) 1.2488(9) 0.045(9) Uani 1 1 d DG U . . .
C2 C 0.4158(14) 0.0053(11) 1.2929(8) 0.074(13) Uani 1 1 d G U . . .
H2 H 0.4291 0.0182 1.3259 0.074 Uiso 1 1 calc R U . . .
C3 C 0.3785(14) -0.0421(12) 1.2887(9) 0.082(13) Uani 1 1 d G U . . .
H3 H 0.3665 -0.0615 1.3188 0.082 Uiso 1 1 calc R U . . .
C4 C 0.3589(12) -0.0610(10) 1.2403(11) 0.066(12) Uani 1 1 d G U . . .
H4 H 0.3336 -0.0933 1.2374 0.066 Uiso 1 1 calc R U . . .
C5 C 0.3765(12) -0.0325(9) 1.1962(8) 0.053(10) Uani 1 1 d G U . . .
H5 H 0.3632 -0.0453 1.1632 0.053 Uiso 1 1 calc R U . . .
C6 C 0.470(2) 0.0822(11) 1.2484(11) 0.067(13) Uani 1 1 d D U . . .
O211 O 0.4481(11) 0.1405(9) 0.8626(8) 0.039(6) Uani 1 1 d D U . . .
O212 O 0.467(2) 0.137(2) 0.7781(15) 0.038(15) Uani 0.5 1 d D U P A 1
O21A O 0.437(3) 0.1613(16) 0.7814(16) 0.034(14) Uani 0.5 1 d D U P A 2
N211 N 0.3725(10) 0.0512(8) 0.8579(7) 0.036(7) Uani 1 1 d G U . . .
C7 C 0.3880(11) 0.0770(8) 0.8140(8) 0.031(7) Uani 1 1 d G U . . .
C8 C 0.3614(12) 0.0599(9) 0.7689(8) 0.043(8) Uani 1 1 d G U . . .
H8 H 0.3724 0.0781 0.7379 0.043 Uiso 1 1 calc R U . . .
C9 C 0.3193(12) 0.0171(10) 0.7678(8) 0.048(8) Uani 1 1 d G U . . .
H9 H 0.3006 0.0050 0.7360 0.048 Uiso 1 1 calc R U . . .
C10 C 0.3038(12) -0.0087(9) 0.8117(9) 0.057(9) Uani 1 1 d G U . . .
H10 H 0.2741 -0.0389 0.8109 0.057 Uiso 1 1 calc R U . . .
C11 C 0.3304(11) 0.0084(9) 0.8568(7) 0.037(8) Uani 1 1 d G U . . .
H11 H 0.3194 -0.0098 0.8878 0.037 Uiso 1 1 calc R U . . .
C12 C 0.4267(17) 0.1263(14) 0.8169(9) 0.036(9) Uani 1 1 d D U . . .
Na1 Na 0.465(2) 0.2217(17) 1.1816(16) 0.107(14) Uiso 0.5 1 d . . P . .
Na2 Na 0.884(2) 0.1553(19) 0.8997(17) 0.145(17) Uiso 0.55 1 d . . P . .
Na3 Na 0.483(2) 0.4479(17) 0.9383(16) 0.102(13) Uiso 0.5 1 d . . P . .
Na4 Na 0.6128(18) 0.1506(14) 0.8373(13) 0.075(11) Uiso 0.5 1 d . . P . .
Na5 Na 0.505(3) 0.483(2) 0.7934(18) 0.149(19) Uiso 0.5 1 d . . P . .
Na6 Na 0.646(2) 0.1281(19) 1.2004(16) 0.116(15) Uiso 0.5 1 d . . P . .
Na7 Na 0.469(2) 0.4445(18) 1.0725(17) 0.114(15) Uiso 0.5 1 d . . P . .
O5W O 0.415(4) 0.275(3) 0.795(2) 0.11(2) Uiso 0.5 1 d . . P . .
O6W O 0.360(2) 0.3748(17) 0.9898(16) 0.034(12) Uiso 0.5 1 d . . P . .
O7W O 0.819(2) 0.1127(18) 0.8292(17) 0.044(13) Uiso 0.5 1 d . . P . .
O8W O 0.536(2) 0.3351(19) 1.1604(17) 0.043(14) Uiso 0.5 1 d . . P . .
O9W O 0.565(3) 0.237(2) 0.772(2) 0.082(19) Uiso 0.5 1 d . . P . .
O10W O 0.784(3) 0.304(2) 1.246(2) 0.076(18) Uiso 0.5 1 d . . P . .
O11W O 0.773(3) 0.187(2) 1.1516(19) 0.065(17) Uiso 0.5 1 d . . P . .
O12W O 0.521(4) 0.575(3) 0.960(3) 0.13(3) Uiso 0.5 1 d . . P . .
O13W O 0.580(3) 0.379(2) 0.717(2) 0.075(18) Uiso 0.5 1 d . . P . .
O14W O 0.819(4) 0.156(3) 0.731(3) 0.12(2) Uiso 0.5 1 d . . P . .
O15W O 0.556(4) 0.641(3) 0.840(3) 0.15(3) Uiso 0.5 1 d . . P . .
O16W O 0.393(3) 0.411(3) 0.816(2) 0.09(2) Uiso 0.5 1 d . . P . .
O17W O 0.870(3) -0.011(2) 0.993(2) 0.084(19) Uiso 0.5 1 d . . P . .

loop_
_atom_site_aniso_label
_atom_site_aniso_U_11
_atom_site_aniso_U_22
_atom_site_aniso_U_33
_atom_site_aniso_U_23
_atom_site_aniso_U_13
_atom_site_aniso_U_12
W1 0.0316(9) 0.0287(9) 0.0303(9) 0.0012(7) -0.0003(7) 0.0023(8)
W2 0.0400(9) 0.0336(10) 0.0214(8) 0.0017(7) 0.0049(7) 0.0022(8)
W3 0.0311(9) 0.0333(10) 0.0341(9) 0.0060(8) 0.0032(7) 0.0061(8)
W4 0.0437(10) 0.0432(11) 0.0247(8) 0.0045(8) 0.0020(8) 0.0100(9)
W5 0.0427(10) 0.0390(11) 0.0274(9) 0.0086(8) -0.0045(8) -0.0056(8)
W6 0.0407(10) 0.0364(10) 0.0301(9) -0.0034(8) -0.0021(8) 0.0074(8)
W7 0.0478(10) 0.0288(10) 0.0342(10) 0.0010(8) 0.0105(8) 0.0080(8)
W8 0.0391(9) 0.0330(10) 0.0242(8) -0.0034(8) -0.0043(8) -0.0012(8)
W9 0.0400(10) 0.0453(12) 0.0331(9) 0.0037(9) -0.0031(8) 0.0071(9)
W10 0.0465(11) 0.0528(13) 0.0532(12) 0.0030(10) 0.0066(10) 0.0107(10)
W11 0.0512(11) 0.0353(10) 0.0340(9) 0.0092(8) 0.0030(8) 0.0128(9)
W12 0.0459(11) 0.0588(13) 0.0566(12) 0.0150(10) -0.0122(9) 0.0025(10)
W13 0.0645(12) 0.0510(12) 0.0454(11) -0.0115(10) 0.0019(10) 0.0125(10)
W14 0.0572(12) 0.0620(14) 0.0522(12) 0.0256(11) -0.0119(10) 0.0053(11)
W15 0.0753(14) 0.0382(12) 0.0820(15) -0.0136(11) -0.0028(12) 0.0053(11)
W16 0.0762(14) 0.0391(12) 0.0839(16) 0.0197(12) -0.0096(12) 0.0035(11)
W17 0.0718(14) 0.0519(13) 0.0841(16) -0.0058(12) 0.0076(12) 0.0243(12)
W18 0.0640(13) 0.0595(14) 0.0897(17) 0.0214(13) -0.0075(12) 0.0209(12)
Sb1 0.0334(14) 0.0260(15) 0.0254(14) 0.0023(12) 0.0034(11) 0.0038(12)
Sb2 0.0451(16) 0.0375(17) 0.0427(16) 0.0046(14) -0.0034(13) 0.0050(14)
La1 0.0331(13) 0.0349(14) 0.0296(13) -0.0005(11) -0.0034(11) -0.0028(11)
La2 0.0557(16) 0.0366(16) 0.0416(15) 0.0028(13) 0.0079(12) 0.0058(13)
O1 0.069(18) 0.031(15) 0.031(14) 0.006(13) -0.022(13) 0.010(14)
O2 0.045(15) 0.036(16) 0.043(16) -0.012(13) -0.003(13) 0.015(13)
O3 0.037(15) 0.052(17) 0.031(14) 0.000(13) 0.008(12) -0.022(13)
O4 0.072(13) 0.070(13) 0.055(13) 0.020(11) -0.006(10) 0.017(11)
O5 0.058(17) 0.07(2) 0.027(14) -0.021(15) 0.009(13) -0.003(15)
O6 0.065(18) 0.035(16) 0.072(19) 0.009(15) -0.016(16) 0.002(14)
O7 0.071(13) 0.043(12) 0.055(12) -0.006(10) -0.006(10) 0.012(10)
O8 0.07(2) 0.08(2) 0.11(2) 0.05(2) -0.024(19) -0.010(19)
O9 0.08(2) 0.023(16) 0.10(2) -0.012(16) -0.023(18) -0.010(15)
O10 0.048(17) 0.07(2) 0.09(2) 0.045(18) 0.012(16) 0.027(17)
O11 0.066(18) 0.032(15) 0.035(14) 0.021(12) 0.017(13) 0.001(14)
O12 0.067(13) 0.052(12) 0.067(13) 0.023(11) 0.003(10) -0.002(11)
O13 0.054(19) 0.08(2) 0.09(2) 0.004(19) 0.003(16) 0.013(17)
O14 0.034(16) 0.12(3) 0.08(2) -0.02(2) -0.018(15) -0.023(17)
O15 0.063(17) 0.015(13) 0.043(15) -0.007(12) -0.003(13) 0.007(13)
O16 0.07(2) 0.07(2) 0.12(3) 0.01(2) 0.017(19) 0.033(18)
O17 0.056(18) 0.057(19) 0.044(16) -0.014(15) 0.002(14) 0.013(15)
O18 0.076(17) 0.064(17) 0.088(18) 0.036(15) 0.021(15) 0.049(15)
O19 0.065(19) 0.06(2) 0.08(2) 0.020(18) -0.023(17) 0.006(17)
O20 0.053(12) 0.046(12) 0.070(13) -0.013(11) 0.012(10) 0.013(10)
O21 0.051(12) 0.072(13) 0.046(11) 0.021(11) -0.005(10) 0.003(11)
O22 0.024(13) 0.037(16) 0.038(14) 0.004(13) -0.019(11) 0.001(12)
O23 0.09(2) 0.027(16) 0.067(19) 0.007(15) -0.014(17) 0.011(16)
O24 0.08(2) 0.043(19) 0.064(19) 0.000(16) 0.018(16) -0.002(16)
O25 0.054(11) 0.031(11) 0.037(11) 0.013(10) 0.014(9) 0.005(10)
O26 0.048(11) 0.033(11) 0.053(12) -0.016(10) -0.009(10) 0.009(10)
O27 0.067(18) 0.07(2) 0.034(15) -0.015(15) -0.004(14) -0.005(16)
O28 0.064(19) 0.041(18) 0.08(2) 0.001(16) -0.012(17) -0.002(15)
O29 0.045(11) 0.049(12) 0.045(11) -0.005(10) -0.025(9) 0.008(10)
O30 0.029(14) 0.052(18) 0.052(16) -0.027(15) -0.017(12) 0.009(13)
O31 0.08(2) 0.033(16) 0.022(14) 0.001(13) -0.005(14) 0.003(14)
O32 0.058(16) 0.033(16) 0.032(14) 0.002(13) -0.014(12) -0.022(13)
O33 0.066(18) 0.028(15) 0.029(14) 0.014(12) 0.007(13) 0.005(13)
O34 0.043(11) 0.030(11) 0.050(11) -0.001(10) -0.008(10) -0.010(9)
O35 0.030(14) 0.062(18) 0.023(13) 0.019(13) 0.004(11) 0.009(13)
O36 0.046(16) 0.032(15) 0.040(14) 0.016(12) 0.017(13) 0.012(13)
O37 0.020(13) 0.032(15) 0.026(14) -0.006(11) -0.002(10) -0.004(11)
O38 0.06(2) 0.08(2) 0.08(2) 0.023(18) -0.008(17) -0.001(18)
O39 0.043(12) 0.047(12) 0.076(13) -0.005(11) -0.006(10) 0.003(10)
O40 0.048(11) 0.040(11) 0.043(11) -0.002(10) 0.019(9) 0.010(10)
O41 0.033(10) 0.038(11) 0.034(10) 0.005(9) -0.009(9) 0.013(9)
O42 0.024(14) 0.07(2) 0.046(16) 0.007(15) -0.001(12) 0.000(14)
O43 0.025(14) 0.08(2) 0.035(15) 0.010(15) 0.009(12) -0.004(14)
O44 0.052(11) 0.025(11) 0.039(11) -0.003(10) 0.006(10) 0.009(9)
O45 0.012(12) 0.027(14) 0.038(14) 0.009(12) 0.009(10) -0.001(10)
O46 0.032(14) 0.035(15) 0.046(15) -0.010(13) -0.009(12) -0.021(12)
O47 0.045(11) 0.027(11) 0.046(11) 0.001(9) 0.002(9) 0.008(10)
O48 0.072(18) 0.035(16) 0.022(13) -0.001(12) -0.009(13) 0.010(14)
O49 0.011(12) 0.032(15) 0.053(16) 0.012(13) 0.008(11) -0.004(11)
O50 0.051(11) 0.030(11) 0.042(11) 0.018(9) 0.014(9) 0.010(10)
O51 0.051(16) 0.034(16) 0.056(17) 0.014(14) 0.019(13) -0.005(13)
O52 0.027(10) 0.037(11) 0.022(10) 0.012(9) 0.003(9) 0.002(9)
O53 0.026(10) 0.030(10) 0.013(9) 0.006(8) 0.005(8) 0.004(9)
O54 0.023(13) 0.039(15) 0.037(14) 0.010(12) 0.014(11) -0.001(12)
O55 0.046(11) 0.039(11) 0.049(11) 0.021(10) -0.015(10) -0.001(10)
O56 0.031(14) 0.068(18) 0.016(12) 0.006(12) 0.007(11) -0.020(13)
O57 0.027(10) 0.037(11) 0.046(11) 0.003(9) 0.002(9) 0.012(9)
O58 0.027(10) 0.015(10) 0.034(10) 0.005(9) 0.013(8) -0.003(9)
O59 0.032(10) 0.029(11) 0.022(10) 0.014(9) -0.012(8) -0.001(9)
O60 0.08(2) 0.034(17) 0.10(2) -0.032(17) -0.045(18) 0.008(16)
O61 0.064(18) 0.036(17) 0.033(15) -0.008(13) -0.024(13) 0.003(14)
O62 0.065(13) 0.072(14) 0.090(14) -0.010(11) 0.020(11) 0.024(11)
O63 0.065(16) 0.053(16) 0.13(2) 0.023(16) -0.004(16) 0.037(14)
O64 0.065(19) 0.025(16) 0.14(3) 0.001(18) 0.02(2) -0.004(15)
O1W 0.053(18) 0.09(2) 0.036(16) -0.032(16) -0.002(14) -0.007(16)
O2W 0.042(15) 0.069(19) 0.013(12) 0.002(13) -0.008(12) -0.012(14)
O3W 0.038(14) 0.033(15) 0.036(15) -0.004(12) 0.005(12) 0.015(12)
O4W 0.11(2) 0.06(2) 0.09(2) -0.011(18) 0.00(2) -0.036(19)
O111 0.064(13) 0.061(13) 0.070(13) 0.007(11) -0.011(11) -0.006(11)
O112 0.098(19) 0.083(19) 0.056(16) -0.003(15) -0.026(15) -0.007(16)
N111 0.032(12) 0.046(13) 0.041(11) 0.010(10) -0.012(10) 0.005(10)
C1 0.05(3) 0.04(2) 0.041(17) -0.002(14) -0.011(18) 0.028(17)
C2 0.07(3) 0.11(3) 0.048(15) -0.009(19) 0.03(2) -0.01(3)
C3 0.090(18) 0.082(17) 0.075(15) 0.011(12) 0.007(13) 0.003(12)
C4 0.05(3) 0.06(3) 0.09(2) 0.037(18) -0.03(2) 0.00(2)
C5 0.05(3) 0.04(2) 0.065(18) 0.020(18) -0.03(2) 0.003(18)
C6 0.064(17) 0.070(18) 0.067(17) 0.006(13) -0.006(13) 0.008(13)
O211 0.045(11) 0.030(11) 0.042(11) 0.008(10) 0.006(10) 0.007(9)
O212 0.043(19) 0.033(19) 0.037(19) 0.009(13) 0.008(13) -0.004(13)
O21A 0.04(2) 0.02(2) 0.04(2) 0.005(19) -0.005(19) 0.00(2)
N211 0.048(19) 0.031(18) 0.029(12) 0.000(13) 0.003(14) -0.007(13)
C7 0.034(13) 0.040(13) 0.019(10) 0.002(9) -0.002(10) 0.007(10)
C8 0.054(14) 0.045(13) 0.031(10) -0.011(11) -0.005(11) -0.002(10)
C9 0.054(14) 0.052(14) 0.039(11) -0.008(10) 0.003(11) 0.002(11)
C10 0.059(15) 0.059(14) 0.054(12) -0.007(10) -0.004(11) -0.017(11)
C11 0.040(13) 0.035(13) 0.035(10) 0.001(10) -0.001(11) 0.003(10)
C12 0.042(14) 0.045(15) 0.019(13) -0.012(12) -0.002(11) -0.012(12)

loop_
_atom_type_symbol
_atom_type_description
_atom_type_scat_dispersion_real
_atom_type_scat_dispersion_imag
_atom_type_scat_source
C C 0.0033 0.0016 'International Tables Vol C Tables 4.2.6.8 and 6.1.1.4'
H H 0.0000 0.0000 'International Tables Vol C Tables 4.2.6.8 and 6.1.1.4'
N N 0.0061 0.0033 'International Tables Vol C Tables 4.2.6.8 and 6.1.1.4'
O O 0.0106 0.0060 'International Tables Vol C Tables 4.2.6.8 and 6.1.1.4'
W W -0.8490 6.8722 'International Tables Vol C Tables 4.2.6.8 and 6.1.1.4'
Sb Sb -0.5866 1.5461 'International Tables Vol C Tables 4.2.6.8 and 6.1.1.4'
La La -0.2871 2.4523 'International Tables Vol C Tables 4.2.6.8 and 6.1.1.4'
Na Na 0.0362 0.0249 'International Tables Vol C Tables 4.2.6.8 and 6.1.1.4'
Li Li -0.0003 0.0001 'International Tables Vol C Tables 4.2.6.8 and 6.1.1.4'

loop_
_geom_angle_atom_site_label_1
_geom_angle_atom_site_label_2
_geom_angle_atom_site_label_3
_geom_angle
_geom_angle_site_symmetry_1
_geom_angle_site_symmetry_3
O45 W1 O54 105.4(9) . .
O45 W1 O55 103.7(10) . .
O54 W1 O55 95.2(10) . .
O45 W1 O56 94.9(9) . .
O54 W1 O56 89.2(9) . .
O55 W1 O56 158.9(10) . .
O45 W1 O49 86.0(8) . .
O54 W1 O49 167.7(9) . .
O55 W1 O49 86.4(9) . .
O56 W1 O49 85.2(8) . .
O45 W1 O53 157.2(8) . .
O54 W1 O53 94.5(9) . .
O55 W1 O53 85.2(8) . .
O56 W1 O53 73.9(8) . .
O49 W1 O53 73.5(7) . .
O45 W1 La1 43.1(6) . .
O54 W1 La1 147.7(7) . .
O55 W1 La1 88.5(7) . .
O56 W1 La1 98.8(6) . .
O49 W1 La1 44.3(6) . .
O53 W1 La1 117.8(5) . .
O11 W2 O56 100.9(9) . .
O11 W2 O58 102.1(10) . .
O56 W2 O58 91.2(9) . .
O11 W2 O46 101.7(10) . .
O56 W2 O46 157.4(8) . .
O58 W2 O46 85.7(8) . .
O11 W2 O44 101.8(10) . 4_557
O56 W2 O44 88.7(8) . 4_557
O58 W2 O44 155.6(8) . 4_557
O46 W2 O44 85.0(9) . 4_557
O11 W2 O53 175.5(9) . .
O56 W2 O53 74.8(8) . .
O58 W2 O53 77.0(7) . .
O46 W2 O53 82.7(8) . .
O44 W2 O53 79.5(7) 4_557 .
O39 W3 O22 102.5(10) . .
O39 W3 O52 100.2(10) . .
O22 W3 O52 94.4(9) . .
O39 W3 O49 101.0(9) . .
O22 W3 O49 154.8(8) . .
O52 W3 O49 90.3(9) . .
O39 W3 O58 96.3(10) . .
O22 W3 O58 84.2(8) . .
O52 W3 O58 163.4(8) . .
O49 W3 O58 84.3(9) . .
O39 W3 O53 170.5(9) . .
O22 W3 O53 81.2(8) . .
O52 W3 O53 88.1(7) . .
O49 W3 O53 74.2(7) . .
O58 W3 O53 75.3(7) . .
O35 W4 O17 97.9(10) . .
O35 W4 O43 97.8(9) . .
O17 W4 O43 89.1(11) . .
O35 W4 O36 103.9(9) . .
O17 W4 O36 158.2(9) . .
O43 W4 O36 87.6(10) . .
O35 W4 O59 100.4(9) . 4_557
O17 W4 O59 90.2(10) . 4_557
O43 W4 O59 161.7(8) . 4_557
O36 W4 O59 86.3(9) . 4_557
O35 W4 O57 172.5(10) . .
O17 W4 O57 74.9(9) . .
O43 W4 O57 80.4(8) . .
O36 W4 O57 83.3(8) . .
O59 W4 O57 81.8(7) 4_557 .
O2 W5 O3 106.3(10) . .
O2 W5 O1 96.4(10) . .
O3 W5 O1 96.7(10) . .
O2 W5 O59 99.5(9) . .
O3 W5 O59 95.7(10) . .
O1 W5 O59 156.2(9) . .
O2 W5 O111 92.5(10) . .
O3 W5 O111 161.2(9) . .
O1 W5 O111 81.0(10) . .
O59 W5 O111 80.7(9) . .
O2 W5 N111 164.0(9) . .
O3 W5 N111 89.0(9) . .
O1 W5 N111 76.7(9) . .
O59 W5 N111 83.3(8) . .
O111 W5 N111 72.3(9) . .
O23 W6 O29 107.0(12) . .
O23 W6 O55 101.6(11) . .
O29 W6 O55 91.3(10) . .
O23 W6 O17 99.6(10) . .
O29 W6 O17 90.2(10) . .
O55 W6 O17 157.3(9) . .
O23 W6 O37 93.5(10) . .
O29 W6 O37 159.5(9) . .
O55 W6 O37 85.2(8) . .
O17 W6 O37 85.6(9) . .
O23 W6 O57 164.4(10) . .
O29 W6 O57 87.3(9) . .
O55 W6 O57 83.8(8) . .
O17 W6 O57 73.6(8) . .
O37 W6 O57 72.2(8) . .
O23 W6 Na2 58.9(11) . .
O29 W6 Na2 52.5(10) . .
O55 W6 Na2 82.0(9) . .
O17 W6 Na2 116.3(10) . .
O37 W6 Na2 146.0(9) . .
O57 W6 Na2 136.7(9) . .
O50 W7 O40 99.5(10) . .
O50 W7 O46 95.2(9) . .
O40 W7 O46 101.6(10) . .
O50 W7 O51 94.6(9) . .
O40 W7 O51 97.6(10) . .
O46 W7 O51 156.7(9) . .
O50 W7 O22 168.4(9) . .
O40 W7 O22 92.1(9) . .
O46 W7 O22 82.8(8) . .
O51 W7 O22 83.3(9) . .
O50 W7 O41 86.7(9) . .
O40 W7 O41 169.8(9) . .
O46 W7 O41 85.8(8) . .
O51 W7 O41 73.7(8) . .
O22 W7 O41 81.7(8) . .
O48 W8 O32 104.0(10) . .
O48 W8 O20 98.1(11) . .
O32 W8 O20 94.1(11) . .
O48 W8 O44 95.6(10) . .
O32 W8 O44 95.7(10) . .
O20 W8 O44 160.7(10) . .
O48 W8 O211 96.1(9) . .
O32 W8 O211 159.8(8) . .
O20 W8 O211 81.4(9) . .
O44 W8 O211 83.7(8) . .
O48 W8 N211 165.3(9) . .
O32 W8 N211 90.2(8) . .
O20 W8 N211 76.7(9) . .
O44 W8 N211 86.8(8) . .
O211 W8 N211 69.6(7) . .
O42 W9 O33 105.5(11) . .
O42 W9 O37 99.3(10) . .
O33 W9 O37 155.0(9) . .
O42 W9 O52 100.7(9) . .
O33 W9 O52 88.5(9) . .
O37 W9 O52 90.1(8) . .
O42 W9 O43 96.4(9) . .
O33 W9 O43 89.7(10) . .
O37 W9 O43 84.4(9) . .
O52 W9 O43 162.8(8) . .
O42 W9 O57 168.8(9) . .
O33 W9 O57 82.6(9) . .
O37 W9 O57 72.4(8) . .
O52 W9 O57 87.1(7) . .
O43 W9 O57 75.7(8) . .
O38 W10 O61 101.8(12) . .
O38 W10 O6 103.9(11) . .
O61 W10 O6 89.8(10) . .
O38 W10 O31 94.0(11) . .
O61 W10 O31 92.1(9) . .
O6 W10 O31 161.2(10) . .
O38 W10 O16 100.3(12) . .
O61 W10 O16 157.8(11) . .
O6 W10 O16 86.9(11) . .
O31 W10 O16 84.2(10) . .
O38 W10 O24 164.9(11) . .
O61 W10 O24 89.3(10) . .
O6 W10 O24 86.2(10) . .
O31 W10 O24 75.1(9) . .
O16 W10 O24 68.6(10) . .
O25 W11 O47 97.6(10) . .
O25 W11 O51 96.4(10) . .
O47 W11 O51 95.4(10) . .
O25 W11 O36 103.5(9) . .
O47 W11 O36 93.3(9) . .
O51 W11 O36 156.9(9) . .
O25 W11 O33 94.3(10) . .
O47 W11 O33 168.1(9) . .
O51 W11 O33 83.4(9) . .
O36 W11 O33 83.7(9) . .
O25 W11 O41 168.8(9) . .
O47 W11 O41 86.7(9) . .
O51 W11 O41 72.8(8) . .
O36 W11 O41 86.4(8) . .
O33 W11 O41 81.6(8) . .
O25 W11 La2 129.6(8) . .
O47 W11 La2 33.0(7) . .
O51 W11 La2 83.7(7) . .
O36 W11 La2 92.2(7) . .
O33 W11 La2 135.3(6) . .
O41 W11 La2 53.8(5) . .
O26 W12 O14 104.5(12) . .
O26 W12 O6 93.0(10) . .
O14 W12 O6 100.4(11) . .
O26 W12 O21 88.8(11) . .
O14 W12 O21 99.2(11) . .
O6 W12 O21 159.2(10) . .
O26 W12 O10 155.2(10) . .
O14 W12 O10 99.9(12) . .
O6 W12 O10 87.1(10) . .
O21 W12 O10 82.7(10) . .
O26 W12 O30 86.8(9) . .
O14 W12 O30 165.5(11) . .
O6 W12 O30 87.9(9) . .
O21 W12 O30 71.6(9) . .
O10 W12 O30 68.4(9) . .
O5 W13 O7 103.2(11) . .
O5 W13 O20 102.3(11) . .
O7 W13 O20 87.6(10) . .
O5 W13 O31 100.6(10) . .
O7 W13 O31 156.1(9) . .
O20 W13 O31 90.0(10) . .
O5 W13 O27 98.9(10) . .
O7 W13 O27 83.2(10) . .
O20 W13 O27 158.4(10) . .
O31 W13 O27 90.5(10) . .
O5 W13 O24 172.6(10) . .
O7 W13 O24 82.4(9) . .
O20 W13 O24 82.6(10) . .
O31 W13 O24 73.6(9) . .
O27 W13 O24 76.8(9) . .
O8 W14 O21 103.9(12) . .
O8 W14 O4 99.3(12) . .
O21 W14 O4 91.0(11) . .
O8 W14 O34 102.3(12) . .
O21 W14 O34 153.8(10) . .
O4 W14 O34 85.3(11) . .
O8 W14 O1 100.0(11) . .
O21 W14 O1 88.3(10) . .
O4 W14 O1 160.3(10) . .
O34 W14 O1 86.6(9) . .
O8 W14 O30 174.9(11) . .
O21 W14 O30 73.7(9) . .
O4 W14 O30 76.4(9) . .
O34 W14 O30 80.3(9) . .
O1 W14 O30 84.5(8) . .
O60 W15 O13 97.9(12) . .
O60 W15 O7 100.5(11) . .
O13 W15 O7 98.2(11) . .
O60 W15 O19 99.4(12) . .
O13 W15 O19 94.6(11) . .
O7 W15 O19 154.6(10) . .
O60 W15 O64 91.1(11) . .
O13 W15 O64 171.1(12) . .
O7 W15 O64 80.3(10) . .
O19 W15 O64 83.7(10) . .
O60 W15 O15 171.1(11) . .
O13 W15 O15 83.8(11) . .
O7 W15 O15 87.9(9) . .
O19 W15 O15 71.7(10) . .
O64 W15 O15 87.4(10) . .
O60 W15 La2 134.3(9) . 4_457
O13 W15 La2 36.6(9) . 4_457
O7 W15 La2 92.3(7) . 4_457
O19 W15 La2 85.0(8) . 4_457
O64 W15 La2 134.5(8) . 4_457
O15 W15 La2 47.3(6) . 4_457
O18 W16 O12 98.7(11) . .
O18 W16 O19 96.6(12) . .
O12 W16 O19 95.5(11) . .
O18 W16 O34 101.5(12) . .
O12 W16 O34 96.3(10) . .
O19 W16 O34 156.6(10) . .
O18 W16 O28 93.5(11) . .
O12 W16 O28 167.8(10) . .
O19 W16 O28 82.6(10) . .
O34 W16 O28 81.7(9) . .
O18 W16 O15 169.4(11) . .
O12 W16 O15 82.2(9) . .
O19 W16 O15 72.9(9) . .
O34 W16 O15 88.8(8) . .
O28 W16 O15 85.7(9) . .
O18 W16 La2 133.4(9) . 4_457
O12 W16 La2 35.1(7) . 4_457
O19 W16 La2 86.0(7) . 4_457
O34 W16 La2 92.1(7) . 4_457
O28 W16 La2 132.7(7) . 4_457
O15 W16 La2 47.2(6) . 4_457
O62 W17 O16 101.5(12) . .
O62 W17 O64 101.4(12) . .
O16 W17 O64 155.6(11) . .
O62 W17 O9 100.0(12) . .
O16 W17 O9 91.6(12) . .
O64 W17 O9 92.7(12) . .
O62 W17 O27 94.0(11) . .
O16 W17 O27 85.9(12) . .
O64 W17 O27 84.2(12) . .
O9 W17 O27 166.0(10) . .
O62 W17 O24 169.0(11) . .
O16 W17 O24 70.9(10) . .
O64 W17 O24 85.2(10) . .
O9 W17 O24 88.3(10) . .
O27 W17 O24 77.9(9) . .
O63 W18 O10 101.5(12) . .
O63 W18 O28 105.5(12) . .
O10 W18 O28 150.9(10) . .
O63 W18 O9 103.2(12) . .
O10 W18 O9 92.0(10) . .
O28 W18 O9 92.4(11) . .
O63 W18 O4 93.1(12) . .
O10 W18 O4 84.6(11) . .
O28 W18 O4 83.2(11) . .
O9 W18 O4 163.6(10) . .
O63 W18 O30 165.4(11) . .
O10 W18 O30 70.6(9) . .
O28 W18 O30 80.8(9) . .
O9 W18 O30 89.5(9) . .
O4 W18 O30 74.3(9) . .
O41 Sb1 O57 97.6(8) . .
O41 Sb1 O53 94.2(8) . .
O57 Sb1 O53 90.4(8) . .
O15 Sb2 O30 95.7(9) . .
O15 Sb2 O24 96.8(9) . .
O30 Sb2 O24 92.8(9) . .
O61 La1 O26 68.5(7) . .
O61 La1 O3W 145.0(7) . .
O26 La1 O3W 138.2(7) . .
O61 La1 O49 112.8(7) . .
O26 La1 O49 125.1(7) . .
O3W La1 O49 73.2(6) . .
O61 La1 O48 78.6(7) . .
O26 La1 O48 111.8(7) . .
O3W La1 O48 70.3(7) . .
O49 La1 O48 122.4(7) . .
O61 La1 O1W 138.7(7) . .
O26 La1 O1W 77.7(8) . .
O3W La1 O1W 76.3(7) . .
O49 La1 O1W 68.6(8) . .
O48 La1 O1W 137.9(7) . .
O61 La1 O45 72.4(7) . .
O26 La1 O45 69.8(7) . .
O3W La1 O45 131.2(7) . .
O49 La1 O45 60.2(6) . .
O48 La1 O45 147.9(6) . .
O1W La1 O45 74.2(7) . .
O61 La1 O2W 71.4(7) . .
O26 La1 O2W 138.8(7) . .
O3W La1 O2W 82.0(7) . .
O49 La1 O2W 64.4(7) . .
O48 La1 O2W 67.6(7) . .
O1W La1 O2W 132.1(8) . .
O45 La1 O2W 90.0(6) . .
O61 La1 O2 114.9(7) . .
O26 La1 O2 72.3(7) . .
O3W La1 O2 69.5(6) . .
O49 La1 O2 132.2(6) . .
O48 La1 O2 70.5(6) . .
O1W La1 O2 74.3(7) . .
O45 La1 O2 134.7(6) . .
O2W La1 O2 135.3(6) . .
O61 La1 W1 86.2(6) . .
O26 La1 W1 95.9(5) . .
O3W La1 W1 107.6(5) . .
O49 La1 W1 34.5(4) . .
O48 La1 W1 140.2(5) . .
O1W La1 W1 74.1(6) . .
O45 La1 W1 26.5(4) . .
O2W La1 W1 72.7(5) . .
O2 La1 W1 147.9(5) . .
O47 La2 O32 128.5(7) . 4_557
O47 La2 O12 81.9(8) . 4_557
O32 La2 O12 140.7(8) 4_557 4_557
O47 La2 O50 81.2(7) . .
O32 La2 O50 79.5(7) 4_557 .
O12 La2 O50 135.5(8) 4_557 .
O47 La2 O13 132.0(8) . 4_557
O32 La2 O13 92.2(8) 4_557 4_557
O12 La2 O13 78.4(8) 4_557 4_557
O50 La2 O13 83.1(8) . 4_557
O47 La2 O3 84.2(7) . 4_557
O32 La2 O3 72.7(6) 4_557 4_557
O12 La2 O3 89.0(8) 4_557 4_557
O50 La2 O3 129.5(7) . 4_557
O13 La2 O3 138.1(8) 4_557 4_557
O47 La2 O15 139.4(7) . 4_557
O32 La2 O15 79.7(7) 4_557 4_557
O12 La2 O15 62.2(7) 4_557 4_557
O50 La2 O15 137.7(7) . 4_557
O13 La2 O15 61.4(7) 4_557 4_557
O3 La2 O15 77.3(6) 4_557 4_557
O47 La2 O4W 67.6(7) . .
O32 La2 O4W 142.3(7) 4_557 .
O12 La2 O4W 66.4(8) 4_557 .
O50 La2 O4W 69.1(7) . .
O13 La2 O4W 64.4(8) 4_557 .
O3 La2 O4W 144.3(7) 4_557 .
O15 La2 O4W 109.9(7) 4_557 .
O47 La2 O41 61.2(6) . .
O32 La2 O41 68.0(7) 4_557 .
O12 La2 O41 139.3(7) 4_557 .
O50 La2 O41 58.7(6) . .
O13 La2 O41 138.8(7) 4_557 .
O3 La2 O41 71.9(7) 4_557 .
O15 La2 O41 140.5(6) 4_557 .
O4W La2 O41 109.6(7) . .
O47 La2 W15 146.2(5) . 4_557
O32 La2 W15 85.1(5) 4_557 4_557
O12 La2 W15 70.5(6) 4_557 4_557
O50 La2 W15 104.9(5) . 4_557
O13 La2 W15 24.7(6) 4_557 4_557
O3 La2 W15 113.5(5) 4_557 4_557
O15 La2 W15 36.8(4) 4_557 4_557
O4W La2 W15 83.4(6) . 4_557
O41 La2 W15 150.0(4) . 4_557
O47 La2 W16 105.0(5) . 4_557
O32 La2 W16 116.1(5) 4_557 4_557
O12 La2 W16 25.0(6) 4_557 4_557
O50 La2 W16 148.4(5) . 4_557
O13 La2 W16 69.7(6) 4_557 4_557
O3 La2 W16 82.1(5) 4_557 4_557
O15 La2 W16 37.2(5) 4_557 4_557
O4W La2 W16 84.5(6) . 4_557
O41 La2 W16 151.3(4) . 4_557
W15 La2 W16 53.29(6) 4_557 4_557
O47 La2 W11 22.9(5) . .
O32 La2 W11 106.0(5) 4_557 .
O12 La2 W11 104.0(6) 4_557 .
O50 La2 W11 69.3(5) . .
O13 La2 W11 142.9(6) 4_557 .
O3 La2 W11 78.9(5) 4_557 .
O15 La2 W11 152.5(5) 4_557 .
O4W La2 W11 82.4(6) . .
O41 La2 W11 38.3(4) . .
W15 La2 W11 165.77(8) 4_557 .
W16 La2 W11 125.47(7) 4_557 .
W5 O1 W14 163.5(14) . .
W5 O2 La1 157.7(11) . .
W5 O3 La2 176.5(13) . 4_457
W14 O4 W18 117.0(12) . .
W13 O5 Na5 163.2(17) . 3_646
W10 O6 W12 146.7(14) . .
W13 O7 W15 152.9(14) . .
W17 O9 W18 152.0(15) . .
W18 O10 W12 123.3(12) . .
W16 O12 La2 119.9(11) . 4_457
W15 O13 La2 118.7(13) . 4_457
Sb2 O15 W15 127.0(11) . .
Sb2 O15 W16 124.7(10) . .
W15 O15 W16 95.7(8) . .
Sb2 O15 La2 110.6(8) . 4_457
W15 O15 La2 95.9(8) . 4_457
W16 O15 La2 95.6(8) . 4_457
W17 O16 W10 121.4(13) . .
W4 O17 W6 116.8(11) . .
W16 O19 W15 119.3(13) . .
W8 O20 W13 164.3(15) . .
W14 O21 W12 120.1(12) . .
W14 O21 Na6 117.6(13) . .
W12 O21 Na6 101.9(13) . .
W3 O22 W7 149.9(11) . .
W6 O23 Na4 115.9(14) . .
Sb2 O24 W10 114.5(11) . .
Sb2 O24 W17 132.8(12) . .
W10 O24 W17 99.0(10) . .
Sb2 O24 W13 116.2(12) . .
W10 O24 W13 95.6(9) . .
W17 O24 W13 91.0(9) . .
W11 O25 Na5 126.0(15) . .
W12 O26 La1 154.4(13) . .
W17 O27 W13 113.9(11) . .
W18 O28 W16 148.3(14) . .
W6 O29 Na1 121.1(13) . 4_557
W6 O29 Na2 100.2(13) . .
Na1 O29 Na2 84.0(13) 4_557 .
Sb2 O30 W12 111.1(11) . .
Sb2 O30 W18 133.8(10) . .
W12 O30 W18 97.5(8) . .
Sb2 O30 W14 119.7(10) . .
W12 O30 W14 94.7(8) . .
W18 O30 W14 92.1(8) . .
W13 O31 W10 115.7(10) . .
W13 O31 Na4 119.9(12) . .
W10 O31 Na4 107.9(11) . .
W8 O32 La2 173.2(13) . 4_457
W9 O33 W11 145.3(12) . .
W9 O33 Na3 107.2(13) . .
W11 O33 Na3 107.0(12) . .
W14 O34 W16 150.2(13) . .
W4 O36 W11 148.3(12) . .
W9 O37 W6 118.8(10) . .
W10 O38 Na2 161.7(16) . .
W3 O39 Na2 153.2(15) . 4_457
W7 O40 Na7 118.9(13) . .
Sb1 O41 W7 131.4(10) . .
Sb1 O41 W11 127.0(10) . .
W7 O41 W11 93.7(7) . .
Sb1 O41 La2 114.1(8) . .
W7 O41 La2 89.8(7) . .
W11 O41 La2 87.9(6) . .
W4 O43 W9 113.4(10) . .
W8 O44 W2 148.0(12) . 4_457
W1 O45 La1 110.4(9) . .
W7 O46 W2 147.3(11) . .
W11 O47 La2 124.1(10) . .
W8 O48 La1 156.4(12) . .
W3 O49 W1 115.2(9) . .
W3 O49 La1 143.1(9) . .
W1 O49 La1 101.2(8) . .
W7 O50 La2 124.6(11) . .
W11 O51 W7 119.3(11) . .
W3 O52 W9 149.8(12) . .
Sb1 O53 W1 116.0(8) . .
Sb1 O53 W2 117.0(9) . .
W1 O53 W2 94.3(7) . .
Sb1 O53 W3 133.2(9) . .
W1 O53 W3 97.0(7) . .
W2 O53 W3 90.7(6) . .
W1 O55 W6 146.1(12) . .
W2 O56 W1 117.0(10) . .
Sb1 O57 W6 117.3(9) . .
Sb1 O57 W4 116.2(10) . .
W6 O57 W4 94.6(8) . .
Sb1 O57 W9 133.4(10) . .
W6 O57 W9 96.6(8) . .
W4 O57 W9 89.8(7) . .
W2 O58 W3 116.7(9) . .
W5 O59 W4 153.7(12) . 4_457
W10 O61 La1 161.0(11) . .
W17 O64 W15 146.0(14) . .
La1 O1W Na6 112.9(13) . .
La1 O2W Na4 123.8(11) . .
C6 O111 W5 119(2) . .
C6 O111 Na1 129(2) . .
W5 O111 Na1 99.9(12) . .
C1 N111 C5 120.0 . .
C1 N111 W5 112.8(13) . .
C5 N111 W5 127.1(13) . .
C2 C1 N111 120.0 . .
C2 C1 C6 125(2) . .
N111 C1 C6 115(2) . .
C3 C2 C1 120.0 . .
C3 C2 H2 120.0 . .
C1 C2 H2 120.0 . .
C2 C3 C4 120.0 . .
C2 C3 H3 120.0 . .
C4 C3 H3 120.0 . .
C5 C4 C3 120.0 . .
C5 C4 H4 120.0 . .
C3 C4 H4 120.0 . .
C4 C5 N111 120.0 . .
C4 C5 H5 120.0 . .
N111 C5 H5 120.0 . .
O111 C6 O112 118(2) . .
O111 C6 C1 121(3) . .
O112 C6 C1 121(3) . .
C12 O211 W8 121.2(19) . .
C11 N211 C7 120.0 . .
C11 N211 W8 125.9(12) . .
C7 N211 W8 113.9(12) . .
C8 C7 N211 120.0 . .
C8 C7 C12 120.7(18) . .
N211 C7 C12 118.9(18) . .
C7 C8 C9 120.0 . .
C7 C8 H8 120.0 . .
C9 C8 H8 120.0 . .
C10 C9 C8 120.0 . .
C10 C9 H9 120.0 . .
C8 C9 H9 120.0 . .
C9 C10 C11 120.0 . .
C9 C10 H10 120.0 . .
C11 C10 H10 120.0 . .
N211 C11 C10 120.0 . .
N211 C11 H11 120.0 . .
C10 C11 H11 120.0 . .
O21A C12 O211 114(3) . .
O212 C12 O211 117(3) . .
O21A C12 C7 129(3) . .
O212 C12 C7 117(3) . .
O211 C12 C7 116(2) . .
O111 Na1 O29 105.8(15) . 4_457
O111 Na1 Na2 153.4(16) . 4_457
O29 Na1 Na2 48.5(10) 4_457 4_457
O111 Na1 Na6 48.6(10) . .
O29 Na1 Na6 138.0(15) 4_457 .
Na2 Na1 Na6 143.3(14) 4_457 .
O7W Na2 O38 54.7(15) . .
O7W Na2 O6W 122(2) . 4_557
O38 Na2 O6W 68.2(14) . 4_557
O7W Na2 O39 154(2) . 4_557
O38 Na2 O39 127.9(17) . 4_557
O6W Na2 O39 62.2(12) 4_557 4_557
O7W Na2 O29 103.1(19) . .
O38 Na2 O29 108.8(16) . .
O6W Na2 O29 106.1(17) 4_557 .
O39 Na2 O29 99.5(15) 4_557 .
O7W Na2 Na7 95(2) . 4_557
O38 Na2 Na7 87.2(16) . 4_557
O6W Na2 Na7 69.4(15) 4_557 4_557
O39 Na2 Na7 61.6(13) 4_557 4_557
O29 Na2 Na7 160.8(19) . 4_557
O7W Na2 W6 79.7(16) . .
O38 Na2 W6 83.9(12) . .
O6W Na2 W6 107.5(15) 4_557 .
O39 Na2 W6 125.0(15) 4_557 .
O29 Na2 W6 27.3(6) . .
Na7 Na2 W6 171.0(18) 4_557 .
O7W Na2 Na1 98.0(18) . 4_557
O38 Na2 Na1 142.6(16) . 4_557
O6W Na2 Na1 138.5(17) 4_557 4_557
O39 Na2 Na1 88.2(13) 4_557 4_557
O29 Na2 Na1 47.5(10) . 4_557
Na7 Na2 Na1 123.4(17) 4_557 4_557
W6 Na2 Na1 64.7(9) . 4_557
O33 Na3 Na7 117.9(15) . .
O33 Na3 Na5 64.4(11) . .
Na7 Na3 Na5 168.2(18) . .
O31 Na4 O9W 159.5(18) . .
O31 Na4 O23 107.0(13) . .
O9W Na4 O23 86.6(15) . .
O31 Na4 O2W 102.3(12) . .
O9W Na4 O2W 92.1(15) . .
O23 Na4 O2W 92.2(12) . .
O5 Na5 O16W 100(2) 3_656 .
O5 Na5 O25 125.5(19) 3_656 .
O16W Na5 O25 135(2) . .
O5 Na5 Na3 162.5(19) 3_656 .
O16W Na5 Na3 65.1(16) . .
O25 Na5 Na3 70.4(12) . .
O1W Na6 O21 111.0(15) . .
O1W Na6 Na1 48.6(10) . .
O21 Na6 Na1 124.5(15) . .
O40 Na7 O17W 103.7(17) . 4_457
O40 Na7 Na2 150.4(19) . 4_457
O17W Na7 Na2 104.9(19) 4_457 4_457
O40 Na7 Na3 81.6(13) . .
O17W Na7 Na3 58.7(14) 4_457 .
Na2 Na7 Na3 107.2(17) 4_457 .

loop_
_geom_bond_atom_site_label_1
_geom_bond_atom_site_label_2
_geom_bond_distance
_geom_bond_site_symmetry_2
W1 O45 1.732(19) .
W1 O54 1.737(19) .
W1 O55 1.83(2) .
W1 O56 2.027(19) .
W1 O49 2.098(18) .
W1 O53 2.22(2) .
W1 La1 3.635(2) .
W2 O11 1.71(2) .
W2 O56 1.87(2) .
W2 O58 1.902(19) .
W2 O46 1.95(2) .
W2 O44 2.00(2) 4_557
W2 O53 2.308(18) .
W3 O39 1.77(2) .
W3 O22 1.81(2) .
W3 O52 1.851(19) .
W3 O49 1.93(2) .
W3 O58 1.97(2) .
W3 O53 2.325(18) .
W4 O35 1.718(19) .
W4 O17 1.86(2) .
W4 O43 1.87(2) .
W4 O36 1.92(2) .
W4 O59 1.93(2) 4_557
W4 O57 2.29(2) .
W5 O2 1.65(2) .
W5 O3 1.73(2) .
W5 O1 1.83(2) .
W5 O59 1.89(2) .
W5 O111 2.14(3) .
W5 N111 2.290(18) .
W6 O23 1.73(2) .
W6 O29 1.73(2) .
W6 O55 1.97(2) .
W6 O17 2.03(2) .
W6 O37 2.067(19) .
W6 O57 2.21(2) .
W6 Na2 3.71(5) .
W7 O50 1.71(2) .
W7 O40 1.72(2) .
W7 O46 1.90(2) .
W7 O51 1.95(2) .
W7 O22 2.07(2) .
W7 O41 2.24(2) .
W8 O48 1.71(2) .
W8 O32 1.80(2) .
W8 O20 1.88(2) .
W8 O44 1.88(2) .
W8 O211 2.23(2) .
W8 N211 2.351(17) .
W9 O42 1.74(2) .
W9 O33 1.80(2) .
W9 O37 1.89(2) .
W9 O52 1.954(19) .
W9 O43 2.05(2) .
W9 O57 2.34(2) .
W10 O38 1.72(3) .
W10 O61 1.81(2) .
W10 O6 1.88(2) .
W10 O31 2.01(2) .
W10 O16 2.08(3) .
W10 O24 2.19(3) .
W11 O25 1.70(2) .
W11 O47 1.76(2) .
W11 O51 1.90(2) .
W11 O36 1.93(2) .
W11 O33 2.12(2) .
W11 O41 2.317(19) .
W11 La2 3.737(3) .
W12 O26 1.72(2) .
W12 O14 1.78(2) .
W12 O6 1.93(2) .
W12 O21 2.00(2) .
W12 O10 2.01(2) .
W12 O30 2.25(2) .
W13 O5 1.74(2) .
W13 O7 1.87(3) .
W13 O20 1.91(2) .
W13 O31 1.93(2) .
W13 O27 1.96(3) .
W13 O24 2.31(2) .
W14 O8 1.66(3) .
W14 O21 1.84(2) .
W14 O4 1.86(3) .
W14 O34 1.90(2) .
W14 O1 1.95(2) .
W14 O30 2.28(2) .
W15 O60 1.75(2) .
W15 O13 1.77(2) .
W15 O7 1.92(2) .
W15 O19 1.98(3) .
W15 O64 2.08(3) .
W15 O15 2.24(2) .
W15 La2 3.719(3) 4_457
W16 O18 1.76(2) .
W16 O12 1.82(3) .
W16 O19 1.88(3) .
W16 O34 1.91(2) .
W16 O28 2.03(2) .
W16 O15 2.26(2) .
W16 La2 3.728(3) 4_457
W17 O62 1.76(2) .
W17 O16 1.81(3) .
W17 O64 1.83(3) .
W17 O9 1.87(3) .
W17 O27 1.95(2) .
W17 O24 2.28(2) .
W18 O63 1.73(2) .
W18 O10 1.84(3) .
W18 O28 1.87(2) .
W18 O9 1.92(3) .
W18 O4 1.98(3) .
W18 O30 2.27(2) .
Sb1 O41 1.90(2) .
Sb1 O57 1.99(2) .
Sb1 O53 1.999(18) .
Sb2 O15 2.00(2) .
Sb2 O30 2.02(2) .
Sb2 O24 2.04(2) .
La1 O61 2.41(2) .
La1 O26 2.56(2) .
La1 O3W 2.56(2) .
La1 O49 2.59(2) .
La1 O48 2.60(2) .
La1 O1W 2.62(2) .
La1 O45 2.648(18) .
La1 O2W 2.67(2) .
La1 O2 2.74(2) .
La2 O47 2.46(2) .
La2 O32 2.47(2) 4_557
La2 O12 2.47(2) 4_557
La2 O50 2.50(2) .
La2 O13 2.53(3) 4_557
La2 O3 2.55(2) 4_557
La2 O15 2.75(2) 4_557
La2 O4W 2.80(3) .
La2 O41 3.02(2) .
La2 W15 3.719(3) 4_557
La2 W16 3.728(3) 4_557
O3 La2 2.55(2) 4_457
O5 Na5 2.72(5) 3_646
O12 La2 2.47(2) 4_457
O13 La2 2.53(3) 4_457
O15 La2 2.75(2) 4_457
O21 Na6 2.95(5) .
O23 Na4 2.86(4) .
O25 Na5 3.01(5) .
O29 Na1 2.95(5) 4_557
O29 Na2 2.99(5) .
O31 Na4 2.73(4) .
O32 La2 2.47(2) 4_457
O33 Na3 2.91(4) .
O38 Na2 2.86(5) .
O39 Na2 2.94(5) 4_457
O40 Na7 2.97(5) .
O44 W2 2.00(2) 4_457
O59 W4 1.93(2) 4_457
O1W Na6 2.95(5) .
O2W Na4 2.91(4) .
O111 C6 1.270(13) .
O111 Na1 2.91(5) .
O112 C6 1.276(13) .
N111 C1 1.365(12) .
N111 C5 1.365(12) .
C1 C2 1.365(12) .
C1 C6 1.376(13) .
C2 C3 1.365(12) .
C2 H2 0.9300 .
C3 C4 1.365(12) .
C3 H3 0.9300 .
C4 C5 1.365(12) .
C4 H4 0.9300 .
C5 H5 0.9300 .
O211 C12 1.278(13) .
O212 C12 1.271(14) .
O21A C12 1.263(14) .
N211 C11 1.317(11) .
N211 C7 1.317(11) .
C7 C8 1.317(11) .
C7 C12 1.42(3) .
C8 C9 1.317(11) .
C8 H8 0.9300 .
C9 C10 1.317(11) .
C9 H9 0.9300 .
C10 C11 1.317(11) .
C10 H10 0.9300 .
C11 H11 0.9300 .
Na1 O29 2.95(5) 4_457
Na1 Na2 3.97(6) 4_457
Na1 Na6 4.11(6) .
Na2 O7W 2.41(6) .
Na2 O6W 2.94(6) 4_557
Na2 O39 2.94(5) 4_557
Na2 Na7 3.01(6) 4_557
Na2 Na1 3.97(6) 4_557
Na3 Na7 3.42(6) .
Na3 Na5 3.80(6) .
Na4 O9W 2.85(7) .
Na5 O5 2.72(5) 3_656
Na5 O16W 2.81(8) .
Na7 O17W 2.97(7) 4_457
Na7 Na2 3.01(6) 4_457
O6W Na2 2.94(6) 4_457
O17W Na7 2.97(7) 4_557

loop_
_platon_squeeze_void_nr
_platon_squeeze_void_average_x
_platon_squeeze_void_average_y
_platon_squeeze_void_average_z
_platon_squeeze_void_volume
_platon_squeeze_void_count_electrons
1 0.074 0.300 0.635 3444.1 1171.9
2 0.072 0.722 0.412 25.3 16.1
3 0.428 0.278 0.912 25.2 12.8
4 0.572 0.778 0.588 25.2 15.1
5 0.928 0.222 0.088 25.3 17.2
